data_7135466
loop_
_publ_author_name
'Takahara, Teppei'
'Usuba, Junichi'
'Kusaka, Shinpei'
'Hijikata, Yuh'
'Iguchi, Hiroaki'
'Kato, Kenichi'
'Matsuda, Ryotaro'

_publ_section_title
;
 Expansion of pore size and interlayer distance in a Kagom&#xe9;-type MOF
 engineered through the geometric features of azulene.
;
_journal_issue 23
_journal_name_full 'Chemical communications (Cambridge, England)'
_journal_page_first 6346
_journal_page_last 6350
_journal_paper_doi 10.1039/d6cc00074f
_journal_volume 62
_journal_year 2026
_chemical_formula_moiety 'C24 H16 Cu2 O10, 1.2[C2H5OH], 1.2[C2H5OH]'
_chemical_formula_sum 'C24 H16 Cu2 O10'
_chemical_formula_weight 591.45
_space_group_crystal_system trigonal
_space_group_IT_number 164
_space_group_name_Hall '-P 3 2"'
_space_group_name_H-M_alt 'P -3 m 1'
_atom_sites_solution_hydrogens mixed
_atom_sites_solution_primary iterative
_audit_creation_date 2025-12-16
_audit_creation_method
;
Olex2 1.5
(compiled 2025.07.13 svn.rb7424aed for OlexSys, GUI svn.r7314)
;
_audit_update_record
;
2025-12-22 deposited with the CCDC.	2026-02-23 downloaded from the CCDC.
;
_cell_angle_alpha 90
_cell_angle_beta 90
_cell_angle_gamma 120
_cell_formula_units_Z 3
_cell_length_a 19.057(6)
_cell_length_b 19.057(6)
_cell_length_c 7.058(4)
_cell_measurement_reflns_used 13457
_cell_measurement_temperature 95
_cell_measurement_theta_max 1
_cell_measurement_theta_min 0.652871
_cell_volume 2219.8(16)
_computing_molecular_graphics 'Olex2 1.5 (Dolomanov et al., 2009)'
_computing_publication_material 'Olex2 1.5 (Dolomanov et al., 2009)'
_computing_structure_refinement 'SHELXL 2018/3 (Sheldrick, 2015)'
_computing_structure_solution 'olex2.solve 1.5 (Bourhis et al., 2015)'
_diffrn_ambient_temperature 95.00
_diffrn_detector 'Hybrid Pixel Array Detector'
_diffrn_detector_type 'Pilatus3 S6M'
_diffrn_measured_fraction_theta_full 0.997
_diffrn_measured_fraction_theta_max 0.960
_diffrn_measurement_device 'single-axis diffractometer'
_diffrn_measurement_method 'profile data from \w-scans'
_diffrn_radiation_monochromator 'Silicon 111'
_diffrn_radiation_probe x-ray
_diffrn_radiation_type synchrotron
_diffrn_radiation_wavelength 0.750
_diffrn_reflns_av_R_equivalents 0.0668
_diffrn_reflns_av_unetI/netI 0.0171
_diffrn_reflns_Laue_measured_fraction_full 0.997
_diffrn_reflns_Laue_measured_fraction_max 0.960
_diffrn_reflns_limit_h_max 29
_diffrn_reflns_limit_h_min -29
_diffrn_reflns_limit_k_max 28
_diffrn_reflns_limit_k_min -28
_diffrn_reflns_limit_l_max 9
_diffrn_reflns_limit_l_min -9
_diffrn_reflns_number 96615
_diffrn_reflns_point_group_measured_fraction_full 0.997
_diffrn_reflns_point_group_measured_fraction_max 0.960
_diffrn_reflns_theta_full 26.744
_diffrn_reflns_theta_max 35.542
_diffrn_reflns_theta_min 1.302
_diffrn_source synchrotron
_diffrn_source_type 'Multipole Wiggler, KEK PF beamline BL-5A'
_exptl_absorpt_coefficient_mu 1.700
_exptl_absorpt_correction_T_max 1
_exptl_absorpt_correction_T_min 0.6528
_exptl_absorpt_correction_type empirical
_exptl_crystal_colour 'clear light brown'
_exptl_crystal_colour_lustre clear
_exptl_crystal_colour_modifier light
_exptl_crystal_colour_primary brown
_exptl_crystal_density_diffrn 1.327
_exptl_crystal_description needle
_exptl_crystal_F_000 894
_exptl_crystal_size_max 0.05
_exptl_crystal_size_mid 0.005
_exptl_crystal_size_min 0.005
_refine_diff_density_max 0.654
_refine_diff_density_min -0.910
_refine_diff_density_rms 0.072
_refine_ls_extinction_method none
_refine_ls_goodness_of_fit_ref 1.113
_refine_ls_hydrogen_treatment constr
_refine_ls_matrix_type full
_refine_ls_number_parameters 89
_refine_ls_number_reflns 2989
_refine_ls_number_restraints 0
_refine_ls_restrained_S_all 1.113
_refine_ls_R_factor_all 0.0605
_refine_ls_R_factor_gt 0.0480
_refine_ls_shift/su_max 0.000
_refine_ls_shift/su_mean 0.000
_refine_ls_structure_factor_coef Fsqd
_refine_ls_weighting_details 'w=1/[\s^2^(Fo^2^)+(0.0732P)^2^+1.0214P] where P=(Fo^2^+2Fc^2^)/3'
_refine_ls_weighting_scheme calc
_refine_ls_wR_factor_gt 0.1446
_refine_ls_wR_factor_ref 0.1521
_reflns_Friedel_coverage 0.000
_reflns_number_gt 2254
_reflns_number_total 2989
_reflns_threshold_expression 'I > 2\s(I)'
_cod_data_source_file d6cc00074f2.cif
_cod_data_source_block Azln-KGM-assyn
_cod_depositor_comments 'Adding full bibliography for 7135466.cif.'
_cod_original_cell_volume 2219.8(19)
_cod_database_code 7135466
_shelx_shelxl_version_number 2018/3
_shelx_space_group_comment
;
The symmetry employed for this shelxl refinement is uniquely defined
by the following loop, which should always be used as a source of
symmetry information in preference to the above space-group names.
They are only intended as comments.
;
_shelx_estimated_absorpt_t_max 0.992
_shelx_estimated_absorpt_t_min 0.920
_olex2_refinement_description
;
1. Fixed Uiso
 At 1.2 times of:
  All C(H) groups
 At 1.5 times of:
  All O(H,H) groups
2. Others
 Fixed Sof: H3a(0.5) H3b(0.5)
3.a Rotating group:
 O3(H3a,H3b)
3.b Aromatic/amide H refined with riding coordinates:
 C7(H7), C4(H4), C5(H5), C6(H6)
;
_olex2_submission_special_instructions 'No special instructions were received'

loop_
_space_group_symop_operation_xyz
'x, y, z'
'-y, x-y, z'
'-x+y, -x, z'
'y, x, -z'
'x-y, -y, -z'
'-x, -x+y, -z'
'-x, -y, -z'
'y, -x+y, -z'
'x-y, x, -z'
'-y, -x, z'
'-x+y, y, z'
'x, x-y, z'

loop_
_atom_site_label
_atom_site_type_symbol
_atom_site_fract_x
_atom_site_fract_y
_atom_site_fract_z
_atom_site_U_iso_or_equiv
_atom_site_adp_type
_atom_site_occupancy
_atom_site_site_symmetry_order
_atom_site_calc_flag
_atom_site_refinement_flags_posn
_atom_site_refinement_flags_adp
_atom_site_refinement_flags_occupancy
_atom_site_disorder_assembly
_atom_site_disorder_group
Cu1 Cu 0.03731(2) 0.51866(2) 0.33922(5) 0.04421(14) Uani 1 2 d S T P . .
O2 O 0.04180(12) 0.59248(12) 0.7396(2) 0.0567(4) Uani 1 1 d . . . . .
O3 O 0.10829(18) 0.55414(9) 0.0819(3) 0.0647(7) Uani 1 2 d S T P . .
H3A H 0.085028 0.517523 -0.006195 0.097 Uiso 0.5 1 d R U P . .
H3B H 0.153335 0.553403 0.097618 0.097 Uiso 0.5 1 d R U P . .
O1 O 0.10398(13) 0.62329(13) 0.4601(2) 0.0693(6) Uani 1 1 d . . . . .
C2 C 0.16054(15) 0.71923(16) 0.6981(3) 0.0518(5) Uani 1 1 d . . . . .
C1 C 0.09765(14) 0.64046(16) 0.6293(3) 0.0497(5) Uani 1 1 d . . . . .
C3 C 0.16533(15) 0.75751(16) 0.8742(3) 0.0519(5) Uani 1 1 d . . . . .
C7 C 0.22999(13) 0.77001(13) 0.5951(5) 0.0545(8) Uani 1 2 d S T P . .
H7 H 0.241232 0.758769 0.471183 0.065 Uiso 1 2 calc R U P . .
C4 C 0.10801(18) 0.7280(2) 1.0180(4) 0.0636(7) Uani 1 1 d . . . . .
H4 H 0.063085 0.675407 0.996669 0.076 Uiso 1 1 calc R U . . .
C5 C 0.10622(19) 0.7636(2) 1.1884(4) 0.0662(7) Uani 1 1 d . . . . .
H5 H 0.059558 0.732655 1.264535 0.079 Uiso 1 1 calc R U . . .
C6 C 0.16264(16) 0.83736(16) 1.2622(6) 0.0670(10) Uani 1 2 d S T P . .
H6 H 0.148770 0.851230 1.380146 0.080 Uiso 1 2 calc R U P . .

loop_
_atom_site_aniso_label
_atom_site_aniso_U_11
_atom_site_aniso_U_22
_atom_site_aniso_U_33
_atom_site_aniso_U_23
_atom_site_aniso_U_13
_atom_site_aniso_U_12
Cu1 0.0396(2) 0.0583(2) 0.0285(2) 0.00028(6) 0.00056(12) 0.01979(10)
O2 0.0565(10) 0.0580(10) 0.0413(8) -0.0011(7) 0.0072(7) 0.0180(8)
O3 0.0585(15) 0.0908(16) 0.0339(12) 0.0041(5) 0.0082(10) 0.0293(7)
O1 0.0650(11) 0.0686(12) 0.0341(8) -0.0044(8) 0.0045(7) 0.0032(9)
C2 0.0523(12) 0.0568(13) 0.0343(10) 0.0002(9) -0.0017(8) 0.0182(10)
C1 0.0476(11) 0.0557(13) 0.0371(11) 0.0026(9) -0.0003(8) 0.0193(10)
C3 0.0540(12) 0.0595(13) 0.0345(11) 0.0024(9) -0.0017(8) 0.0226(11)
C7 0.0571(12) 0.0571(12) 0.0338(15) 0.0020(7) -0.0020(7) 0.0169(15)
C4 0.0617(15) 0.0726(17) 0.0400(12) 0.0000(11) 0.0031(10) 0.0212(13)
C5 0.0677(17) 0.0777(19) 0.0405(13) -0.0007(12) 0.0055(11) 0.0268(14)
C6 0.080(2) 0.080(2) 0.0370(18) -0.0015(9) 0.0015(9) 0.038(2)

loop_
_atom_type_symbol
_atom_type_description
_atom_type_scat_dispersion_real
_atom_type_scat_dispersion_imag
_atom_type_scat_source
C C 0.0027 0.0018 'International Tables Vol C Tables 4.2.6.8 and 6.1.1.4'
H H 0.0000 0.0000 'International Tables Vol C Tables 4.2.6.8 and 6.1.1.4'
Cu Cu 0.2419 1.3953 'International Tables Vol C Tables 4.2.6.8 and 6.1.1.4'
O O 0.0093 0.0068 'International Tables Vol C Tables 4.2.6.8 and 6.1.1.4'

loop_
_geom_angle_atom_site_label_1
_geom_angle_atom_site_label_2
_geom_angle_atom_site_label_3
_geom_angle
_geom_angle_site_symmetry_1
_geom_angle_site_symmetry_3
_geom_angle_publ_flag
O2 Cu1 Cu1 86.10(6) 6_556 7_566 ?
O2 Cu1 Cu1 86.11(6) 7_566 7_566 ?
O2 Cu1 O2 87.73(13) 7_566 6_556 ?
O2 Cu1 O3 97.01(8) 7_566 . ?
O2 Cu1 O3 97.01(8) 6_556 . ?
O3 Cu1 Cu1 175.66(8) . 7_566 ?
O1 Cu1 Cu1 83.35(6) 12_565 7_566 ?
O1 Cu1 Cu1 83.35(6) . 7_566 ?
O1 Cu1 O2 90.86(11) 12_565 7_566 ?
O1 Cu1 O2 169.43(7) 12_565 6_556 ?
O1 Cu1 O2 169.43(7) . 7_566 ?
O1 Cu1 O2 90.86(11) . 6_556 ?
O1 Cu1 O3 93.56(8) . . ?
O1 Cu1 O3 93.56(8) 12_565 . ?
O1 Cu1 O1 88.60(16) 12_565 . ?
C1 O2 Cu1 121.22(16) . 7_566 ?
Cu1 O3 H3A 111.1 . . ?
Cu1 O3 H3A 111.1(6) . 12_565 ?
Cu1 O3 H3B 110.8 . . ?
Cu1 O3 H3B 110.8(5) . 12_565 ?
H3A O3 H3A 66.2 . 12_565 ?
H3A O3 H3B 100.8 12_565 12_565 ?
H3A O3 H3B 100.8 . . ?
H3A O3 H3B 138.0 . 12_565 ?
H3B O3 H3A 138.0 . 12_565 ?
H3B O3 H3B 61.1 . 12_565 ?
C1 O1 Cu1 125.71(17) . . ?
C3 C2 C1 128.9(2) . . ?
C7 C2 C1 123.3(2) . . ?
C7 C2 C3 107.8(2) . . ?
O2 C1 C2 120.0(2) . . ?
O1 C1 O2 123.4(2) . . ?
O1 C1 C2 116.5(2) . . ?
C2 C3 C3 106.78(14) . 10_665 ?
C4 C3 C2 126.6(2) . . ?
C4 C3 C3 126.60(16) . 10_665 ?
C2 C7 C2 110.9(3) 10_665 . ?
C2 C7 H7 124.6 . . ?
C2 C7 H7 124.6 10_665 . ?
C3 C4 H4 115.0 . . ?
C3 C4 C5 129.9(3) . . ?
C5 C4 H4 115.0 . . ?
C4 C5 H5 115.5 . . ?
C6 C5 C4 129.0(3) . . ?
C6 C5 H5 115.5 . . ?
C5 C6 C5 128.8(4) . 10_665 ?
C5 C6 H6 115.6 10_665 . ?
C5 C6 H6 115.6 . . ?

loop_
_geom_bond_atom_site_label_1
_geom_bond_atom_site_label_2
_geom_bond_distance
_geom_bond_site_symmetry_2
_geom_bond_publ_flag
Cu1 Cu1 2.5822(14) 7_566 ?
Cu1 O2 1.9686(19) 7_566 ?
Cu1 O2 1.9686(19) 6_556 ?
Cu1 O3 2.161(3) . ?
Cu1 O1 1.946(2) . ?
Cu1 O1 1.946(2) 12_565 ?
O2 C1 1.266(3) . ?
O3 H3A 0.8724 . ?
O3 H3A 0.87(2) 12_565 ?
O3 H3B 0.87(2) 12_565 ?
O3 H3B 0.8727 . ?
O1 C1 1.260(3) . ?
C2 C1 1.458(3) . ?
C2 C3 1.421(3) . ?
C2 C7 1.391(3) . ?
C3 C3 1.470(5) 10_665 ?
C3 C4 1.387(4) . ?
C7 H7 0.9500 . ?
C4 H4 0.9500 . ?
C4 C5 1.389(4) . ?
C5 H5 0.9500 . ?
C5 C6 1.376(4) . ?
C6 H6 0.9500 . ?

loop_
_geom_torsion_atom_site_label_1
_geom_torsion_atom_site_label_2
_geom_torsion_atom_site_label_3
_geom_torsion_atom_site_label_4
_geom_torsion
_geom_torsion_site_symmetry_1
_geom_torsion_site_symmetry_2
_geom_torsion_site_symmetry_3
_geom_torsion_site_symmetry_4
_geom_torsion_publ_flag
Cu1 O2 C1 O1 4.6(4) 7_566 . . . ?
Cu1 O2 C1 C2 -173.35(19) 7_566 . . . ?
Cu1 O1 C1 O2 -5.8(4) . . . . ?
Cu1 O1 C1 C2 172.2(2) . . . . ?
C2 C3 C4 C5 -176.0(3) . . . . ?
C1 C2 C3 C3 177.9(2) . . . 10_665 ?
C1 C2 C3 C4 -2.5(5) . . . . ?
C1 C2 C7 C2 -177.57(19) . . . 10_665 ?
C3 C2 C1 O2 -8.1(5) . . . . ?
C3 C2 C1 O1 173.8(3) . . . . ?
C3 C2 C7 C2 1.0(5) . . . 10_665 ?
C3 C3 C4 C5 3.6(5) 10_665 . . . ?
C3 C4 C5 C6 -2.0(7) . . . . ?
C7 C2 C1 O2 170.2(3) . . . . ?
C7 C2 C1 O1 -7.9(4) . . . . ?
C7 C2 C3 C3 -0.6(3) . . . 10_665 ?
C7 C2 C3 C4 179.0(3) . . . . ?
C4 C5 C6 C5 -2.1(9) . . . 10_665 ?

loop_
_smtbx_masks_void_nr
_smtbx_masks_void_average_x
_smtbx_masks_void_average_y
_smtbx_masks_void_average_z
_smtbx_masks_void_volume
_smtbx_masks_void_count_electrons
_smtbx_masks_void_content
1 0.000 0.000 -0.373 525.5 86.8 '3.6 C2H5OH'
2 0.333 0.667 -0.391 137.6 48.0 '1.8 C2H5OH'
3 0.667 0.333 -0.434 137.6 44.2 '1.8 C2H5OH'
